data_2222134
loop_
_publ_author_name
'Chen, Li-Zhuang'

_publ_section_title
;
 Diisonicotinium pentachloridoantimonate(III) monohydrate
;
_journal_coeditor_code RZ2323
_journal_issue 6
_journal_name_full 'Acta Crystallographica Section E'
_journal_page_first m683
_journal_paper_doi 10.1107/S1600536809019072
_journal_volume 65
_journal_year 2009
_chemical_formula_iupac '(C6 H6 N O2)2 [Sb Cl5], H2 O'
_chemical_formula_moiety '2(C6 H6 N O2 +), Cl5 Sb 2-, H2 O'
_chemical_formula_sum 'C12 H14 Cl5 N2 O5 Sb'
_chemical_formula_weight 565.25
_chemical_name_systematic
;
Diisonicotinium pentachloridoantimonate(III) monohydrate
;
_space_group_IT_number 14
_symmetry_cell_setting monoclinic
_symmetry_space_group_name_Hall '-P 2ybc'
_symmetry_space_group_name_H-M 'P 1 21/c 1'
_atom_sites_solution_hydrogens geom
_atom_sites_solution_primary direct
_atom_sites_solution_secondary difmap
_audit_creation_method SHELXL-97
_cell_angle_alpha 90.00
_cell_angle_beta 106.98(3)
_cell_angle_gamma 90.00
_cell_formula_units_Z 4
_cell_length_a 10.334(2)
_cell_length_b 8.7319(17)
_cell_length_c 23.615(7)
_cell_measurement_reflns_used 4071
_cell_measurement_temperature 291(2)
_cell_measurement_theta_max 27.48
_cell_measurement_theta_min 3.07
_cell_volume 2038.0(9)
_computing_cell_refinement 'CrystalClear (Rigaku, 2005)'
_computing_data_collection 'CrystalClear (Rigaku, 2005)'
_computing_data_reduction 'CrystalClear (Rigaku, 2005)'
_computing_molecular_graphics 'SHELXTL (Sheldrick, 2008)'
_computing_publication_material 'SHELXL97 (Sheldrick, 2008)'
_computing_structure_refinement 'SHELXL97 (Sheldrick, 2008)'
_computing_structure_solution 'SHELXS97 (Sheldrick, 2008)'
_diffrn_ambient_temperature 291(2)
_diffrn_detector_area_resol_mean 13.6612
_diffrn_measured_fraction_theta_full 0.996
_diffrn_measured_fraction_theta_max 0.996
_diffrn_measurement_device_type 'Rigaku SCXmini'
_diffrn_measurement_method \w
_diffrn_radiation_monochromator graphite
_diffrn_radiation_source 'fine-focus sealed tube'
_diffrn_radiation_type MoK\a
_diffrn_radiation_wavelength 0.71073
_diffrn_reflns_av_R_equivalents 0.0611
_diffrn_reflns_av_sigmaI/netI 0.0602
_diffrn_reflns_limit_h_max 12
_diffrn_reflns_limit_h_min -13
_diffrn_reflns_limit_k_max 11
_diffrn_reflns_limit_k_min -11
_diffrn_reflns_limit_l_max 30
_diffrn_reflns_limit_l_min -30
_diffrn_reflns_number 19258
_diffrn_reflns_theta_full 27.48
_diffrn_reflns_theta_max 27.48
_diffrn_reflns_theta_min 3.07
_exptl_absorpt_coefficient_mu 2.033
_exptl_absorpt_correction_T_max 0.67
_exptl_absorpt_correction_T_min 0.61
_exptl_absorpt_correction_type multi-scan
_exptl_absorpt_process_details '(CrystalClear; Rigaku, 2005)'
_exptl_crystal_colour colourless
_exptl_crystal_density_diffrn 1.842
_exptl_crystal_density_method 'not measured'
_exptl_crystal_description block
_exptl_crystal_F_000 1104
_exptl_crystal_size_max 0.25
_exptl_crystal_size_mid 0.20
_exptl_crystal_size_min 0.20
_refine_diff_density_max 0.761
_refine_diff_density_min -1.762
_refine_ls_extinction_coef 0.0094(3)
_refine_ls_extinction_expression Fc^*^=kFc[1+0.001xFc^2^\l^3^/sin(2\q)]^-1/4^
_refine_ls_extinction_method 'SHELXL97 (Sheldrick, 2008)'
_refine_ls_goodness_of_fit_ref 1.187
_refine_ls_hydrogen_treatment constr
_refine_ls_matrix_type full
_refine_ls_number_parameters 227
_refine_ls_number_reflns 4675
_refine_ls_number_restraints 0
_refine_ls_restrained_S_all 1.187
_refine_ls_R_factor_all 0.0707
_refine_ls_R_factor_gt 0.0565
_refine_ls_shift/su_max 0.000
_refine_ls_shift/su_mean 0.000
_refine_ls_structure_factor_coef Fsqd
_refine_ls_weighting_details 'calc w=1/[\s^2^(Fo^2^)+(0.0112P)^2^+1.8681P] where P=(Fo^2^+2Fc^2^)/3'
_refine_ls_weighting_scheme calc
_refine_ls_wR_factor_gt 0.0779
_refine_ls_wR_factor_ref 0.0846
_reflns_number_gt 4071
_reflns_number_total 4675
_reflns_threshold_expression I>2\s(I)
_cod_data_source_file rz2323.cif
_cod_data_source_block I
_cod_original_sg_symbol_H-M 'P 21/c'
_cod_database_code 2222134
_cod_database_fobs_code 2222134

loop_
_symmetry_equiv_pos_as_xyz
'x, y, z'
'-x, y+1/2, -z+1/2'
'-x, -y, -z'
'x, -y-1/2, z-1/2'

loop_
_atom_site_type_symbol
_atom_site_label
_atom_site_fract_x
_atom_site_fract_y
_atom_site_fract_z
_atom_site_U_iso_or_equiv
_atom_site_adp_type
_atom_site_calc_flag
_atom_site_refinement_flags
_atom_site_occupancy
_atom_site_disorder_assembly
_atom_site_disorder_group
O O1 0.7498(3) 0.9688(4) 0.04677(14) 0.0569(9) Uani d . 1 . .
H H1C 0.8214 1.0222 0.0583 0.085 Uiso d R 1 . .
O O2 0.8222(3) 0.8846(4) 0.14010(14) 0.0583(10) Uani d . 1 . .
N N1 0.4007(4) 0.6022(5) 0.0507(2) 0.0561(11) Uani d . 1 . .
H H1B 0.3308 0.5436 0.0427 0.067 Uiso calc R 1 . .
C C1 0.4199(5) 0.6891(5) 0.0081(2) 0.0527(13) Uani d . 1 . .
H H1A 0.3586 0.6866 -0.0296 0.063 Uiso calc R 1 . .
C C6 0.7409(5) 0.8855(5) 0.0914(2) 0.0419(11) Uani d . 1 . .
C C2 0.5301(5) 0.7820(5) 0.01973(19) 0.0425(11) Uani d . 1 . .
H H2B 0.5451 0.8430 -0.0100 0.051 Uiso calc R 1 . .
C C5 0.4841(6) 0.6009(6) 0.1054(2) 0.0586(14) Uani d . 1 . .
H H5A 0.4668 0.5372 0.1338 0.070 Uiso calc R 1 . .
C C4 0.5956(5) 0.6935(6) 0.1197(2) 0.0489(12) Uani d . 1 . .
H H4A 0.6541 0.6947 0.1580 0.059 Uiso calc R 1 . .
C C3 0.6198(4) 0.7850(5) 0.07631(18) 0.0376(10) Uani d . 1 . .
Cl Cl5 0.21814(12) 0.35116(14) 0.08488(5) 0.0501(3) Uani d . 1 . .
O O1W 0.9650(5) 0.1234(6) 0.0754(3) 0.195(4) Uani d . 1 . .
H H1WA 1.0285 0.0715 0.0984 0.292 Uiso d R 1 . .
H H1WB 0.9982 0.2007 0.0627 0.292 Uiso d R 1 . .
Sb Sb1 0.38449(3) 0.14611(3) 0.173118(11) 0.03103(11) Uani d . 1 . .
Cl Cl1 0.51635(14) -0.04608(16) 0.24298(6) 0.0646(4) Uani d . 1 . .
Cl Cl3 0.18317(14) 0.09286(16) 0.21279(7) 0.0642(4) Uani d . 1 . .
Cl Cl2 0.60393(12) 0.19468(15) 0.13735(5) 0.0521(3) Uani d . 1 . .
Cl Cl4 0.30831(13) -0.04201(14) 0.09880(6) 0.0554(3) Uani d . 1 . .
O O3 -0.0419(4) 0.6811(4) 0.04218(15) 0.0734(12) Uani d . 1 . .
H H3A -0.0944 0.6770 0.0070 0.110 Uiso d R 1 . .
O O4 -0.1684(4) 0.4904(5) 0.05540(16) 0.0797(13) Uani d . 1 . .
N N2 0.1577(4) 0.5697(5) 0.25122(17) 0.0513(11) Uani d . 1 . .
H H2A 0.2057 0.5670 0.2877 0.062 Uiso calc R 1 . .
C C12 -0.0780(5) 0.5765(6) 0.0741(2) 0.0474(12) Uani d . 1 . .
C C9 0.0065(4) 0.5778(5) 0.13730(19) 0.0388(10) Uani d . 1 . .
C C8 -0.0139(5) 0.4684(6) 0.1746(2) 0.0497(12) Uani d . 1 . .
H H8A -0.0816 0.3958 0.1610 0.060 Uiso calc R 1 . .
C C11 0.1813(5) 0.6798(6) 0.2169(2) 0.0565(14) Uani d . 1 . .
H H11A 0.2490 0.7516 0.2321 0.068 Uiso calc R 1 . .
C C10 0.1047(5) 0.6868(5) 0.1585(2) 0.0528(13) Uani d . 1 . .
H H10A 0.1190 0.7639 0.1339 0.063 Uiso calc R 1 . .
C C7 0.0648(5) 0.4649(6) 0.2321(2) 0.0533(13) Uani d . 1 . .
H H7A 0.0525 0.3886 0.2576 0.064 Uiso calc R 1 . .

loop_
_atom_site_aniso_label
_atom_site_aniso_U_11
_atom_site_aniso_U_22
_atom_site_aniso_U_33
_atom_site_aniso_U_12
_atom_site_aniso_U_13
_atom_site_aniso_U_23
O1 0.051(2) 0.072(3) 0.046(2) -0.0181(18) 0.0115(17) 0.0049(18)
O2 0.052(2) 0.071(3) 0.0415(19) 0.0017(18) -0.0026(17) -0.0019(17)
N1 0.060(3) 0.047(3) 0.062(3) -0.012(2) 0.019(2) -0.002(2)
C1 0.058(3) 0.051(3) 0.044(3) -0.010(3) 0.007(3) -0.004(2)
C6 0.039(3) 0.050(3) 0.036(2) 0.003(2) 0.009(2) -0.006(2)
C2 0.048(3) 0.047(3) 0.031(2) -0.007(2) 0.009(2) 0.000(2)
C5 0.077(4) 0.050(3) 0.058(3) 0.001(3) 0.033(3) 0.014(3)
C4 0.055(3) 0.058(3) 0.036(3) 0.006(3) 0.016(2) 0.007(2)
C3 0.040(3) 0.044(3) 0.032(2) 0.004(2) 0.015(2) -0.002(2)
Cl5 0.0542(7) 0.0498(7) 0.0434(6) 0.0001(6) 0.0096(6) 0.0118(6)
O1W 0.074(4) 0.146(5) 0.316(9) -0.059(4) -0.017(5) 0.112(6)
Sb1 0.03618(18) 0.02999(17) 0.02550(15) 0.00013(12) 0.00678(12) 0.00076(12)
Cl1 0.0674(9) 0.0654(9) 0.0561(8) 0.0156(7) 0.0105(7) 0.0324(7)
Cl3 0.0663(9) 0.0638(9) 0.0750(10) -0.0064(7) 0.0401(8) -0.0022(7)
Cl2 0.0472(7) 0.0707(9) 0.0378(6) 0.0062(6) 0.0115(6) 0.0107(6)
Cl4 0.0676(9) 0.0479(7) 0.0506(7) -0.0077(6) 0.0169(7) -0.0207(6)
O3 0.094(3) 0.070(3) 0.041(2) -0.026(2) -0.005(2) 0.0129(18)
O4 0.079(3) 0.102(3) 0.043(2) -0.046(3) -0.006(2) 0.007(2)
N2 0.053(3) 0.058(3) 0.034(2) 0.012(2) -0.0022(19) -0.002(2)
C12 0.051(3) 0.049(3) 0.037(3) -0.002(2) 0.006(2) -0.002(2)
C9 0.039(3) 0.039(3) 0.035(2) 0.004(2) 0.005(2) -0.005(2)
C8 0.053(3) 0.053(3) 0.039(3) -0.008(2) 0.008(2) -0.003(2)
C11 0.049(3) 0.049(3) 0.057(3) -0.004(2) -0.006(3) -0.006(3)
C10 0.055(3) 0.046(3) 0.050(3) -0.005(2) 0.002(3) 0.007(2)
C7 0.060(3) 0.057(3) 0.039(3) -0.001(3) 0.008(3) 0.007(2)

loop_
_atom_type_symbol
_atom_type_description
_atom_type_scat_dispersion_real
_atom_type_scat_dispersion_imag
_atom_type_scat_source
C C 0.0033 0.0016 'International Tables Vol C Tables 4.2.6.8 and 6.1.1.4'
Cl Cl 0.1484 0.1585 'International Tables Vol C Tables 4.2.6.8 and 6.1.1.4'
N N 0.0061 0.0033 'International Tables Vol C Tables 4.2.6.8 and 6.1.1.4'
O O 0.0106 0.0060 'International Tables Vol C Tables 4.2.6.8 and 6.1.1.4'
Sb Sb -0.5866 1.5461 'International Tables Vol C Tables 4.2.6.8 and 6.1.1.4'
H H 0.0000 0.0000 'International Tables Vol C Tables 4.2.6.8 and 6.1.1.4'

loop_
_geom_angle_atom_site_label_1
_geom_angle_atom_site_label_2
_geom_angle_atom_site_label_3
_geom_angle_site_symmetry_1
_geom_angle_site_symmetry_3
_geom_angle
_geom_angle_publ_flag
C6 O1 H1C . . 107.9 ?
C1 N1 C5 . . 123.2(5) ?
C1 N1 H1B . . 118.4 ?
C5 N1 H1B . . 118.4 ?
N1 C1 C2 . . 119.4(5) ?
N1 C1 H1A . . 120.3 ?
C2 C1 H1A . . 120.3 ?
O2 C6 O1 . . 125.3(5) ?
O2 C6 C3 . . 121.8(4) ?
O1 C6 C3 . . 112.8(4) ?
C1 C2 C3 . . 119.4(5) ?
C1 C2 H2B . . 120.3 ?
C3 C2 H2B . . 120.3 ?
N1 C5 C4 . . 119.9(5) ?
N1 C5 H5A . . 120.1 ?
C4 C5 H5A . . 120.1 ?
C5 C4 C3 . . 118.7(5) ?
C5 C4 H4A . . 120.6 ?
C3 C4 H4A . . 120.6 ?
C4 C3 C2 . . 119.3(4) ?
C4 C3 C6 . . 119.2(4) ?
C2 C3 C6 . . 121.5(4) ?
H1WA O1W H1WB . . 109.5 ?
Cl5 Sb1 Cl1 . . 175.24(4) ?
Cl5 Sb1 Cl3 . . 90.03(4) ?
Cl5 Sb1 Cl2 . . 93.12(4) ?
Cl5 Sb1 Cl4 . . 84.06(4) ?
Cl4 Sb1 Cl1 . . 91.32(6) ?
Cl4 Sb1 Cl3 . . 90.89(5) ?
Cl1 Sb1 Cl3 . . 88.91(5) ?
Cl4 Sb1 Cl2 . . 90.28(5) ?
Cl1 Sb1 Cl2 . . 88.01(5) ?
Cl3 Sb1 Cl2 . . 176.73(4) ?
C12 O3 H3A . . 109.1 ?
C7 N2 C11 . . 123.0(4) ?
C7 N2 H2A . . 118.5 ?
C11 N2 H2A . . 118.5 ?
O4 C12 O3 . . 123.9(5) ?
O4 C12 C9 . . 123.2(5) ?
O3 C12 C9 . . 112.9(4) ?
C8 C9 C10 . . 119.2(4) ?
C8 C9 C12 . . 119.2(4) ?
C10 C9 C12 . . 121.6(4) ?
C9 C8 C7 . . 120.1(5) ?
C9 C8 H8A . . 119.9 ?
C7 C8 H8A . . 119.9 ?
N2 C11 C10 . . 119.3(5) ?
N2 C11 H11A . . 120.3 ?
C10 C11 H11A . . 120.3 ?
C9 C10 C11 . . 118.8(5) ?
C9 C10 H10A . . 120.6 ?
C11 C10 H10A . . 120.6 ?
N2 C7 C8 . . 119.4(5) ?
N2 C7 H7A . . 120.3 ?
C8 C7 H7A . . 120.3 ?

loop_
_geom_bond_atom_site_label_1
_geom_bond_atom_site_label_2
_geom_bond_site_symmetry_2
_geom_bond_distance
_geom_bond_publ_flag
O1 C6 . 1.306(5) ?
O1 H1C . 0.8500 ?
O2 C6 . 1.210(5) ?
N1 C1 . 1.322(6) ?
N1 C5 . 1.325(6) ?
N1 H1B . 0.8600 ?
C1 C2 . 1.359(6) ?
C1 H1A . 0.9300 ?
C6 C3 . 1.484(6) ?
C2 C3 . 1.386(6) ?
C2 H2B . 0.9300 ?
C5 C4 . 1.366(7) ?
C5 H5A . 0.9300 ?
C4 C3 . 1.379(6) ?
C4 H4A . 0.9300 ?
O1W H1WA . 0.8500 ?
O1W H1WB . 0.8499 ?
Sb1 Cl5 . 2.9002(14) ?
Sb1 Cl4 . 2.3646(12) ?
Sb1 Cl1 . 2.4661(13) ?
Sb1 Cl3 . 2.5613(15) ?
Sb1 Cl2 . 2.6748(14) ?
O3 C12 . 1.306(6) ?
O3 H3A . 0.8500 ?
O4 C12 . 1.180(5) ?
N2 C7 . 1.307(6) ?
N2 C11 . 1.326(6) ?
N2 H2A . 0.8600 ?
C12 C9 . 1.493(6) ?
C9 C8 . 1.357(6) ?
C9 C10 . 1.375(6) ?
C8 C7 . 1.365(6) ?
C8 H8A . 0.9300 ?
C11 C10 . 1.375(6) ?
C11 H11A . 0.9300 ?
C10 H10A . 0.9300 ?
C7 H7A . 0.9300 ?

loop_
_geom_hbond_atom_site_label_D
_geom_hbond_atom_site_label_H
_geom_hbond_atom_site_label_A
_geom_hbond_site_symmetry_A
_geom_hbond_distance_DH
_geom_hbond_distance_HA
_geom_hbond_distance_DA
_geom_hbond_angle_DHA
O1 H1C O1W 1_565 0.85 1.67 2.520(5) 175.0
N1 H1B O4 3_565 0.86 2.45 3.031(6) 125.5
O1W H1WA Cl3 1_655 0.85 2.71 3.378(7) 136.0
O1W H1WB Cl5 1_655 0.85 2.54 3.241(4) 140.0
O3 H3A Cl5 3_565 0.85 2.19 3.034(4) 174.8
N2 H2A O2 2_645 0.86 2.41 2.988(5) 125.0
N2 H2A Cl2 2_655 0.86 2.49 3.224(4) 143.5
N1 H1B Cl5 . 0.86 2.42 3.147(4) 142.8
